data_4100345
_journal_name_full 'Journal of the American Chemical Society'
_journal_year 2005
_chemical_formula_moiety 'C31 H29 N'
_chemical_formula_sum 'C31 H29 N'
_chemical_formula_weight 415.58
_space_group_IT_number 33
_symmetry_cell_setting orthorhombic
_symmetry_Int_Tables_number 33
_symmetry_space_group_name_Hall 'P 2c -2n'
_symmetry_space_group_name_H-M 'P n a 21'
_cell_angle_alpha 90
_cell_angle_beta 90
_cell_angle_gamma 90
_cell_formula_units_Z 4
_cell_length_a 10.0483(9)
_cell_length_b 24.824(2)
_cell_length_c 9.4468(3)
_cell_measurement_temperature 150.2
_cell_volume 2356.4(7)
_exptl_crystal_density_diffrn 1.171
_cod_database_code 4100345

loop_
_symmetry_equiv_pos_as_xyz
x,y,z
-x,-y,1/2+z
1/2-x,1/2+y,1/2+z
1/2+x,1/2-y,z

loop_
_atom_site_label
_atom_site_type_symbol
_atom_site_fract_x
_atom_site_fract_y
_atom_site_fract_z
_atom_site_U_iso_or_equiv
_atom_site_adp_type
_atom_site_occupancy
_atom_site_calc_flag
_atom_site_refinement_flags
_atom_site_disorder_assembly
_atom_site_disorder_group
N(1) N 0.1965(2) 0.35168(8) 0.297(1) 0.0204(6) Uani 1.00 d . . .
C(1) C 0.2489(3) 0.4240(1) 0.136(1) 0.0337(8) Uani 1.00 d . . .
C(2) C 0.0954(3) 0.3510(1) 0.055(1) 0.0288(8) Uani 1.00 d . . .
C(3) C 0.0198(3) 0.4173(1) 0.237(1) 0.0288(7) Uani 1.00 d . . .
C(4) C 0.1381(3) 0.38562(10) 0.182(1) 0.0230(6) Uani 1.00 d . . .
C(5) C -0.1194(4) 0.4295(1) 0.724(1) 0.0407(9) Uani 1.00 d . . .
C(6) C 0.0117(4) 0.4314(1) 0.676(1) 0.0331(8) Uani 1.00 d . . .
C(7) C 0.0582(3) 0.3921(1) 0.584(1) 0.0253(7) Uani 1.00 d . . .
C(8) C -0.0250(3) 0.3498(1) 0.539(1) 0.0203(6) Uani 1.00 d . . .
C(9) C -0.1554(3) 0.3487(1) 0.589(1) 0.0298(8) Uani 1.00 d . . .
C(10) C -0.2023(4) 0.3886(1) 0.680(1) 0.0411(9) Uani 1.00 d . . .
C(11) C 0.0256(3) 0.30599(10) 0.448(1) 0.0170(6) Uani 1.00 d . . .
C(12) C 0.1214(3) 0.30662(9) 0.347(1) 0.0169(6) Uani 1.00 d . . .
C(13) C 0.1430(3) 0.25143(10) 0.294(1) 0.0167(6) Uani 1.00 d . . .
C(14) C 0.0544(3) 0.2167(1) 0.364(1) 0.0161(6) Uani 1.00 d . . .
C(15) C -0.0302(3) 0.24912(10) 0.465(1) 0.0166(6) Uani 1.00 d . . .
C(16) C -0.0293(3) 0.22635(9) 0.614(1) 0.0171(6) Uani 1.00 d . . .
C(17) C -0.1220(3) 0.18698(10) 0.651(1) 0.0208(6) Uani 1.00 d . . .
C(18) C -0.1215(3) 0.1642(1) 0.786(1) 0.0262(7) Uani 1.00 d . . .
C(19) C -0.0289(4) 0.1809(1) 0.884(1) 0.0296(8) Uani 1.00 d . . .
C(20) C 0.0644(4) 0.2200(1) 0.849(1) 0.0315(8) Uani 1.00 d . . .
C(21) C 0.0640(3) 0.2423(1) 0.714(1) 0.0249(7) Uani 1.00 d . . .
C(22) C 0.2317(3) 0.23104(10) 0.194(1) 0.0189(6) Uani 1.00 d . . .
C(23) C 0.2293(3) 0.1759(1) 0.165(1) 0.0193(6) Uani 1.00 d . . .
C(24) C 0.1418(3) 0.14085(10) 0.235(1) 0.0184(6) Uani 1.00 d . . .
C(25) C 0.0540(3) 0.16210(10) 0.336(1) 0.0177(6) Uani 1.00 d . . .
C(26) C 0.1404(3) 0.0823(1) 0.201(1) 0.0204(6) Uani 1.00 d . . .
C(27) C 0.1599(3) 0.0646(1) 0.063(1) 0.0266(7) Uani 1.00 d . . .
C(28) C 0.1527(3) 0.0097(1) 0.031(1) 0.0320(8) Uani 1.00 d . . .
C(29) C 0.1267(3) -0.0278(1) 0.135(1) 0.0332(8) Uani 1.00 d . . .
C(30) C 0.1096(4) -0.0105(1) 0.273(1) 0.0344(8) Uani 1.00 d . . .
C(31) C 0.1169(3) 0.0443(1) 0.306(1) 0.0290(8) Uani 1.00 d . . .
H(1) H 0.2054 0.4493 0.0676 0.0403 Uiso 1.00 calc . . .
H(2) H 0.3284 0.4080 0.1074 0.0403 Uiso 1.00 calc . . .
H(3) H 0.2771 0.4472 0.2085 0.0403 Uiso 1.00 calc . . .
H(4) H 0.1780 0.3341 0.0239 0.0403 Uiso 1.00 calc . . .
H(5) H 0.0224 0.3260 0.0687 0.0403 Uiso 1.00 calc . . .
H(6) H 0.0567 0.3712 -0.0286 0.0403 Uiso 1.00 calc . . .
H(7) H -0.0267 0.4385 0.1728 0.0403 Uiso 1.00 calc . . .
H(8) H 0.0435 0.4423 0.3254 0.0403 Uiso 1.00 calc . . .
H(9) H -0.0627 0.3967 0.2727 0.0403 Uiso 1.00 calc . . .
H(10) H 0.2774 0.3374 0.2675 0.0403 Uiso 1.00 calc . . .
H(11) H -0.1339 0.4555 0.8002 0.0403 Uiso 1.00 calc . . .
H(12) H 0.0710 0.4659 0.6980 0.0403 Uiso 1.00 calc . . .
H(13) H 0.1589 0.3925 0.5616 0.0403 Uiso 1.00 calc . . .
H(14) H -0.2223 0.3251 0.5675 0.0403 Uiso 1.00 calc . . .
H(15) H -0.2974 0.3813 0.7132 0.0403 Uiso 1.00 calc . . .
H(16) H -0.1289 0.2477 0.4282 0.0403 Uiso 1.00 calc . . .
H(17) H -0.1736 0.1698 0.5893 0.0403 Uiso 1.00 calc . . .
H(18) H -0.1914 0.1386 0.8084 0.0403 Uiso 1.00 calc . . .
H(19) H -0.0265 0.1623 0.9731 0.0403 Uiso 1.00 calc . . .
H(20) H 0.1409 0.2324 0.9154 0.0403 Uiso 1.00 calc . . .
H(21) H 0.1356 0.2702 0.6900 0.0403 Uiso 1.00 calc . . .
H(22) H 0.3043 0.2554 0.1388 0.0403 Uiso 1.00 calc . . .
H(23) H 0.2986 0.1653 0.0977 0.0403 Uiso 1.00 calc . . .
H(24) H -0.0069 0.1405 0.3903 0.0403 Uiso 1.00 calc . . .
H(25) H 0.1931 0.0883 -0.0039 0.0403 Uiso 1.00 calc . . .
H(26) H 0.1602 -0.0029 -0.0736 0.0403 Uiso 1.00 calc . . .
H(27) H 0.1277 -0.0670 0.1243 0.0403 Uiso 1.00 calc . . .
H(28) H 0.0764 -0.0349 0.3427 0.0403 Uiso 1.00 calc . . .
H(29) H 0.0929 0.0562 0.3994 0.0403 Uiso 1.00 calc . . .

loop_
_atom_site_aniso_label
_atom_site_aniso_U_11
_atom_site_aniso_U_22
_atom_site_aniso_U_33
_atom_site_aniso_U_12
_atom_site_aniso_U_13
_atom_site_aniso_U_23
N(1) 0.020(1) 0.019(1) 0.022(1) -0.0021(8) 0.0017(10) 0.0019(8)
C(1) 0.037(2) 0.027(1) 0.038(2) -0.007(1) 0.010(1) 0.005(1)
C(2) 0.033(2) 0.032(1) 0.021(1) -0.001(1) -0.001(1) 0.001(1)
C(3) 0.031(2) 0.023(1) 0.032(2) 0.008(1) 0.004(1) 0.006(1)
C(4) 0.029(1) 0.018(1) 0.022(1) 0.0001(9) 0.002(1) 0.0037(9)
C(5) 0.055(2) 0.024(1) 0.043(2) 0.007(1) 0.020(2) -0.008(1)
C(6) 0.045(2) 0.018(1) 0.036(2) 0.003(1) 0.004(1) -0.006(1)
C(7) 0.030(2) 0.018(1) 0.028(2) 0.0023(10) 0.000(1) -0.0013(10)
C(8) 0.025(1) 0.018(1) 0.018(1) 0.0041(9) 0.002(1) 0.0028(9)
C(9) 0.026(1) 0.025(1) 0.039(2) 0.000(1) 0.010(1) 0.003(1)
C(10) 0.042(2) 0.032(2) 0.049(2) 0.006(1) 0.020(2) -0.004(1)
C(11) 0.021(1) 0.016(1) 0.015(1) 0.0007(10) -0.0031(9) 0.0029(9)
C(12) 0.018(1) 0.015(1) 0.018(1) 0.0011(9) -0.0015(10) 0.0006(9)
C(13) 0.018(1) 0.018(1) 0.014(1) 0.0001(9) -0.0032(9) 0.0007(9)
C(14) 0.017(1) 0.019(1) 0.013(1) 0.0013(9) -0.0015(9) 0.0010(8)
C(15) 0.019(1) 0.015(1) 0.016(1) -0.0005(9) -0.0007(10) -0.0005(9)
C(16) 0.019(1) 0.015(1) 0.017(1) 0.0038(9) 0.0030(10) -0.0002(9)
C(17) 0.022(1) 0.015(1) 0.025(1) 0.0016(9) 0.001(1) -0.0015(10)
C(18) 0.033(2) 0.020(1) 0.026(1) 0.000(1) 0.007(1) 0.003(1)
C(19) 0.045(2) 0.026(1) 0.017(1) 0.005(1) 0.002(1) 0.006(1)
C(20) 0.043(2) 0.030(2) 0.021(1) -0.002(1) -0.007(1) 0.001(1)
C(21) 0.029(2) 0.022(1) 0.024(1) -0.005(1) -0.005(1) 0.0030(10)
C(22) 0.017(1) 0.023(1) 0.016(1) -0.0013(10) -0.0012(10) -0.0001(9)
C(23) 0.019(1) 0.024(1) 0.015(1) 0.0023(10) 0.0002(9) -0.0015(9)
C(24) 0.019(1) 0.020(1) 0.016(1) 0.0025(9) -0.0030(9) -0.0003(9)
C(25) 0.017(1) 0.019(1) 0.017(1) -0.0012(10) -0.0032(9) 0.0027(9)
C(26) 0.017(1) 0.019(1) 0.024(1) 0.0024(10) -0.002(1) -0.0021(9)
C(27) 0.031(2) 0.023(1) 0.026(1) -0.001(1) 0.005(1) -0.003(1)
C(28) 0.039(2) 0.026(1) 0.032(2) -0.001(1) 0.004(1) -0.010(1)
C(29) 0.041(2) 0.018(1) 0.041(2) 0.003(1) 0.003(1) -0.006(1)
C(30) 0.046(2) 0.020(1) 0.037(1) 0.005(1) 0.002(1) 0.005(1)
C(31) 0.041(2) 0.021(1) 0.025(1) 0.005(1) 0.000(1) -0.001(1)

loop_
_geom_bond_atom_site_label_1
_geom_bond_atom_site_label_2
_geom_bond_distance
_geom_bond_site_symmetry_1
_geom_bond_site_symmetry_2
_geom_bond_publ_flag
N(1) C(4) 1.494(4) . . yes
N(1) C(12) 1.432(3) . . yes
C(1) C(4) 1.526(4) . . yes
C(2) C(4) 1.535(4) . . yes
C(3) C(4) 1.518(4) . . yes
C(5) C(6) 1.391(5) . . yes
C(5) C(10) 1.375(5) . . yes
C(6) C(7) 1.391(4) . . yes
C(7) C(8) 1.407(4) . . yes
C(8) C(9) 1.392(4) . . yes
C(8) C(11) 1.475(4) . . yes
C(9) C(10) 1.396(4) . . yes
C(11) C(12) 1.356(4) . . yes
C(11) C(15) 1.527(3) . . yes
C(12) C(13) 1.477(4) . . yes
C(13) C(14) 1.404(4) . . yes
C(13) C(22) 1.395(4) . . yes
C(14) C(15) 1.513(4) . . yes
C(14) C(25) 1.382(4) . . yes
C(15) C(16) 1.517(4) . . yes
C(16) C(17) 1.395(4) . . yes
C(16) C(21) 1.384(4) . . yes
C(17) C(18) 1.393(4) . . yes
C(18) C(19) 1.378(5) . . yes
C(19) C(20) 1.390(5) . . yes
C(20) C(21) 1.392(4) . . yes
C(22) C(23) 1.397(4) . . yes
C(23) C(24) 1.403(4) . . yes
C(24) C(25) 1.403(4) . . yes
C(24) C(26) 1.489(4) . . yes
C(26) C(27) 1.391(4) . . yes
C(26) C(31) 1.386(4) . . yes
C(27) C(28) 1.399(4) . . yes
C(28) C(29) 1.384(5) . . yes
C(29) C(30) 1.380(5) . . yes
C(30) C(31) 1.397(4) . . yes

loop_
_cod_related_entry_id
_cod_related_entry_database
_cod_related_entry_code
1 ChemSpider 28582950
